data_7218466
loop_
_publ_author_name
'Coles, S. J.'
'Ellis, A. L.'
'Leung, K.'
'Sarson, J.'
'Threlfall, T. L.'
'Tizzard, G. J.'

_publ_section_title
;
 Relationships between the racemic structures of substituted mandelic
 acids containing 8- and 10-membered hydrogen bonded dimer rings
;
_journal_issue 47
_journal_name_full CrystEngComm
_journal_page_first 10816
_journal_paper_doi 10.1039/C4CE01832J
_journal_volume 16
_journal_year 2014
_chemical_formula_moiety 'C8 H7 I O3'
_chemical_formula_sum 'C8 H7 I O3'
_chemical_formula_weight 278.04
_chemical_name_systematic
;
 ?
;
_space_group_IT_number 2
_symmetry_cell_setting triclinic
_symmetry_space_group_name_Hall '-P 1'
_symmetry_space_group_name_H-M 'P -1'
_atom_sites_solution_hydrogens geom
_atom_sites_solution_primary direct
_atom_sites_solution_secondary difmap
_audit_creation_method SHELXL-97
_cell_angle_alpha 76.455(5)
_cell_angle_beta 83.237(6)
_cell_angle_gamma 88.779(6)
_cell_formula_units_Z 4
_cell_length_a 4.9583(5)
_cell_length_b 10.3607(11)
_cell_length_c 17.675(2)
_cell_measurement_reflns_used 6716
_cell_measurement_temperature 100(2)
_cell_measurement_theta_max 27.5
_cell_measurement_theta_min 3.5
_cell_volume 876.58(16)
_computing_cell_refinement
;
CrystalClear-SM Expert 2.0 r13 (Rigaku, 2011)
;
_computing_data_collection
;
CrystalClear-SM Expert 2.0 r11 (Rigaku, 2011)
;
_computing_data_reduction
;
CrystalClear-SM Expert 2.0 r13 (Rigaku, 2011)
;
_computing_molecular_graphics
;
MERCURY  (Bruno, Cole, Edgington, Kessler, Macrae, McCabe, Pearson and 
Taylor, 2002)
;
_computing_publication_material 'WINGX (Farrugia, 1998)'
_computing_structure_refinement 'SHELXL-97 (Sheldrick, 1997)'
_computing_structure_solution 'SUPERFLIP (Palatinus & Chapuis, 2007)'
_diffrn_ambient_temperature 100(2)
_diffrn_detector CCD
_diffrn_detector_area_resol_mean 28.5714
_diffrn_measured_fraction_theta_full 0.998
_diffrn_measured_fraction_theta_max 0.998
_diffrn_measurement_device
;
AFC12 (Right): Kappa 3 circle
;
_diffrn_measurement_device_type
;
Rigaku Saturn724+ (2x2 bin mode)
;
_diffrn_measurement_method 'profile data from \w-scans'
_diffrn_measurement_specimen_support Mitegen
_diffrn_radiation_monochromator Confocal
_diffrn_radiation_source 'Rotating Anode'
_diffrn_radiation_type MoK\a
_diffrn_radiation_wavelength 0.71075
_diffrn_reflns_av_R_equivalents 0.0596
_diffrn_reflns_av_sigmaI/netI 0.0875
_diffrn_reflns_limit_h_max 4
_diffrn_reflns_limit_h_min -6
_diffrn_reflns_limit_k_max 13
_diffrn_reflns_limit_k_min -12
_diffrn_reflns_limit_l_max 21
_diffrn_reflns_limit_l_min -22
_diffrn_reflns_number 8571
_diffrn_reflns_theta_full 27.47
_diffrn_reflns_theta_max 27.47
_diffrn_reflns_theta_min 3.47
_exptl_absorpt_coefficient_mu 3.616
_exptl_absorpt_correction_T_max 0.9647
_exptl_absorpt_correction_T_min 0.6708
_exptl_absorpt_correction_type multi-scan
_exptl_absorpt_process_details
;
CrystalClear-SM Expert 2.0 r13 (Rigaku, 2011)
;
_exptl_crystal_colour Colourless
_exptl_crystal_density_diffrn 2.107
_exptl_crystal_density_method 'not measured'
_exptl_crystal_description Platelet
_exptl_crystal_F_000 528
_exptl_crystal_size_max 0.12
_exptl_crystal_size_mid 0.05
_exptl_crystal_size_min 0.01
_refine_diff_density_max 3.722
_refine_diff_density_min -1.624
_refine_diff_density_rms 0.261
_refine_ls_extinction_method none
_refine_ls_goodness_of_fit_ref 1.063
_refine_ls_hydrogen_treatment constr
_refine_ls_matrix_type full
_refine_ls_number_parameters 221
_refine_ls_number_reflns 4017
_refine_ls_number_restraints 0
_refine_ls_restrained_S_all 1.063
_refine_ls_R_factor_all 0.0852
_refine_ls_R_factor_gt 0.0615
_refine_ls_shift/su_max 0.000
_refine_ls_shift/su_mean 0.000
_refine_ls_structure_factor_coef Fsqd
_refine_ls_weighting_details 'calc w=1/[\s^2^(Fo^2^)+(0.0752P)^2^+5.8796P] where P=(Fo^2^+2Fc^2^)/3'
_refine_ls_weighting_scheme calc
_refine_ls_wR_factor_gt 0.1576
_refine_ls_wR_factor_ref 0.1692
_reflns_number_gt 2837
_reflns_number_total 4017
_reflns_threshold_expression >2\s(I)
_cod_data_source_file c4ce01832j2.cif
_cod_data_source_block 2012jms0007a-RS-4IMA
_cod_depositor_comments
;
The following automatic conversions were performed:

'_symmetry_cell_setting' value 'Triclinic' changed to 'triclinic'
according to
/usr/data/users/saulius/crontab/automatic-downloads/rss-feeds/RSC/lib/dictionaries/cif_core.dic
dictionary named 'cif_core.dic' version 2.4.2 from
2011-04-26.

'_exptl_absorpt_correction_type' value 'Multi-scan'
changed to 'multi-scan' according to
/usr/data/users/saulius/crontab/automatic-downloads/rss-feeds/RSC/lib/dictionaries/cif_core.dic
dictionary named 'cif_core.dic' version 2.4.2 from
2011-04-26.

'_refine_ls_hydrogen_treatment' value 'Constr' changed
to 'constr' according to
/usr/data/users/saulius/crontab/automatic-downloads/rss-feeds/RSC/lib/dictionaries/cif_core.dic
dictionary named 'cif_core.dic' version 2.4.2 from 2011-04-26.

Automatic conversion script
Id: cif_fix_values 2827 2014-09-09 07:05:25Z andrius 

 Adding full bibliography for 7218452--7218470.cif.
;
_cod_original_sg_symbol_H-M P-1
_cod_database_code 7218466

loop_
_symmetry_equiv_pos_as_xyz
'x, y, z'
'-x, -y, -z'

loop_
_atom_site_label
_atom_site_type_symbol
_atom_site_fract_x
_atom_site_fract_y
_atom_site_fract_z
_atom_site_U_iso_or_equiv
_atom_site_adp_type
_atom_site_occupancy
_atom_site_symmetry_multiplicity
_atom_site_calc_flag
_atom_site_refinement_flags
C4 C 1.0032(19) 0.6298(8) 0.3281(5) 0.0198(18) Uani 1 1 d .
C14 C 0.6375(17) 0.1338(8) 0.3302(5) 0.0148(16) Uani 1 1 d .
C2 C 1.3131(18) 0.4902(8) 0.2701(5) 0.0189(18) Uani 1 1 d .
H4 H 1.4565 0.4275 0.2743 0.023 Uiso 1 1 calc R
C13 C 0.447(2) 0.0350(9) 0.3374(5) 0.0238(19) Uani 1 1 d .
H15 H 0.3617 -0.0100 0.3873 0.029 Uiso 1 1 calc R
C11 C 0.5034(17) 0.0709(8) 0.1957(5) 0.0147(16) Uani 1 1 d .
C15 C 0.7617(17) 0.2049(8) 0.2577(5) 0.0151(16) Uani 1 1 d .
H16 H 0.8896 0.2737 0.2541 0.018 Uiso 1 1 calc R
C5 C 0.8983(19) 0.6771(9) 0.2572(5) 0.0221(19) Uani 1 1 d .
H6 H 0.7569 0.7408 0.2528 0.027 Uiso 1 1 calc R
C1 C 1.2095(16) 0.5355(8) 0.1989(5) 0.0145(16) Uani 1 1 d .
C12 C 0.3833(18) 0.0036(8) 0.2693(5) 0.0193(18) Uani 1 1 d .
H14 H 0.2554 -0.0652 0.2730 0.023 Uiso 1 1 calc R
C17 C 0.4268(16) 0.0427(8) 0.1200(5) 0.0139(16) Uani 1 1 d .
H12 H 0.3160 -0.0408 0.1331 0.017 Uiso 1 1 calc R
C7 C 1.3230(17) 0.4812(8) 0.1294(5) 0.0149(16) Uani 1 1 d .
H2 H 1.5003 0.4370 0.1403 0.018 Uiso 1 1 calc R
C8 C 1.3689(16) 0.5924(7) 0.0550(4) 0.0125(15) Uani 1 1 d .
C16 C 0.6907(16) 0.1711(8) 0.1910(5) 0.0145(16) Uani 1 1 d .
H17 H 0.7722 0.2176 0.1409 0.017 Uiso 1 1 calc R
C18 C 0.6805(16) 0.0239(8) 0.0674(5) 0.0140(16) Uani 1 1 d .
C3 C 1.2068(19) 0.5367(9) 0.3355(5) 0.0214(19) Uani 1 1 d .
H5 H 1.2743 0.5045 0.3846 0.026 Uiso 1 1 calc R
C6 C 1.0053(18) 0.6288(8) 0.1929(5) 0.0182(17) Uani 1 1 d .
H7 H 0.9366 0.6605 0.1440 0.022 Uiso 1 1 calc R
I2 I 0.74129(13) 0.18636(6) 0.43082(3) 0.0260(2) Uani 1 1 d .
I1 I 0.83347(13) 0.69940(6) 0.42519(3) 0.0285(2) Uani 1 1 d .
O2 O 1.2410(11) 0.6019(5) 0.0001(3) 0.0144(11) Uani 1 1 d .
O12 O 0.7398(11) 0.0965(5) 0.0026(3) 0.0116(11) Uani 1 1 d .
O3 O 1.1424(12) 0.3870(5) 0.1145(3) 0.0168(12) Uani 1 1 d .
H3 H 1.0715 0.4205 0.0735 0.025 Uiso 1 1 calc R
O1 O 1.5628(12) 0.6731(6) 0.0607(3) 0.0169(12) Uani 1 1 d .
H1 H 1.5828 0.7349 0.0201 0.025 Uiso 1 1 calc R
O13 O 0.2767(12) 0.1463(6) 0.0777(3) 0.0164(12) Uani 1 1 d .
H13 H 0.2392 0.2030 0.1044 0.025 Uiso 1 1 calc R
O11 O 0.8217(11) -0.0827(5) 0.0964(3) 0.0144(11) Uani 1 1 d .
H11 H 0.9628 -0.0866 0.0657 0.022 Uiso 1 1 calc R

loop_
_atom_site_aniso_label
_atom_site_aniso_U_11
_atom_site_aniso_U_22
_atom_site_aniso_U_33
_atom_site_aniso_U_23
_atom_site_aniso_U_13
_atom_site_aniso_U_12
C4 0.034(5) 0.018(4) 0.008(4) -0.008(3) 0.003(3) 0.002(4)
C14 0.025(4) 0.012(4) 0.010(4) -0.007(3) -0.006(3) 0.003(3)
C2 0.029(5) 0.018(4) 0.009(4) 0.000(3) -0.006(3) 0.013(4)
C13 0.039(6) 0.024(4) 0.007(4) -0.001(3) 0.003(3) -0.005(4)
C11 0.018(4) 0.012(4) 0.015(4) -0.005(3) 0.000(3) 0.004(3)
C15 0.022(4) 0.013(4) 0.011(4) -0.005(3) -0.001(3) 0.005(3)
C5 0.027(5) 0.023(4) 0.018(4) -0.008(3) -0.004(3) 0.014(4)
C1 0.014(4) 0.018(4) 0.010(4) 0.000(3) 0.002(3) -0.002(3)
C12 0.025(5) 0.018(4) 0.015(4) -0.008(3) 0.004(3) -0.007(4)
C17 0.016(4) 0.010(4) 0.014(4) 0.002(3) -0.006(3) 0.003(3)
C7 0.018(4) 0.016(4) 0.010(4) -0.002(3) -0.004(3) 0.002(3)
C8 0.018(4) 0.010(4) 0.008(3) -0.004(3) 0.003(3) 0.007(3)
C16 0.013(4) 0.019(4) 0.010(4) -0.004(3) 0.004(3) 0.000(3)
C18 0.017(4) 0.010(3) 0.017(4) -0.007(3) -0.005(3) -0.001(3)
C3 0.036(5) 0.023(4) 0.008(4) -0.007(3) -0.005(3) 0.011(4)
C6 0.023(5) 0.019(4) 0.011(4) -0.002(3) 0.000(3) 0.005(4)
I2 0.0387(4) 0.0295(3) 0.0119(3) -0.0089(2) -0.0030(2) -0.0018(3)
I1 0.0410(4) 0.0314(4) 0.0156(3) -0.0130(2) -0.0005(2) 0.0089(3)
O2 0.023(3) 0.013(3) 0.008(3) -0.003(2) -0.004(2) 0.002(2)
O12 0.015(3) 0.007(2) 0.012(3) -0.003(2) 0.000(2) 0.003(2)
O3 0.026(3) 0.010(3) 0.014(3) 0.000(2) -0.007(2) 0.003(2)
O1 0.023(3) 0.013(3) 0.013(3) 0.000(2) 0.001(2) -0.007(2)
O13 0.021(3) 0.016(3) 0.015(3) -0.007(2) -0.005(2) 0.005(2)
O11 0.017(3) 0.010(3) 0.014(3) 0.003(2) -0.001(2) 0.007(2)

loop_
_atom_type_symbol
_atom_type_description
_atom_type_scat_dispersion_real
_atom_type_scat_dispersion_imag
_atom_type_scat_source
C C 0.0033 0.0016 'International Tables Vol C Tables 4.2.6.8 and 6.1.1.4'
H H 0.0000 0.0000 'International Tables Vol C Tables 4.2.6.8 and 6.1.1.4'
I I -0.4742 1.8119 'International Tables Vol C Tables 4.2.6.8 and 6.1.1.4'
O O 0.0106 0.0060 'International Tables Vol C Tables 4.2.6.8 and 6.1.1.4'

loop_
_geom_angle_atom_site_label_1
_geom_angle_atom_site_label_2
_geom_angle_atom_site_label_3
_geom_angle
C3 C4 C5 121.5(8)
C3 C4 I1 120.4(6)
C5 C4 I1 118.1(6)
C13 C14 C15 122.8(7)
C13 C14 I2 119.8(6)
C15 C14 I2 117.4(6)
C1 C2 C3 120.2(8)
C1 C2 H4 119.9
C3 C2 H4 119.9
C14 C13 C12 117.9(8)
C14 C13 H15 121.0
C12 C13 H15 121.0
C16 C11 C12 118.9(7)
C16 C11 C17 118.8(7)
C12 C11 C17 122.3(7)
C16 C15 C14 117.4(7)
C16 C15 H16 121.3
C14 C15 H16 121.3
C4 C5 C6 118.4(8)
C4 C5 H6 120.8
C6 C5 H6 120.8
C6 C1 C2 119.5(8)
C6 C1 C7 121.3(7)
C2 C1 C7 119.2(7)
C13 C12 C11 121.4(8)
C13 C12 H14 119.3
C11 C12 H14 119.3
O13 C17 C18 107.7(6)
O13 C17 C11 112.7(6)
C18 C17 C11 109.9(6)
O13 C17 H12 108.8
C18 C17 H12 108.8
C11 C17 H12 108.8
O3 C7 C1 111.6(7)
O3 C7 C8 107.2(6)
C1 C7 C8 111.0(6)
O3 C7 H2 109.0
C1 C7 H2 109.0
C8 C7 H2 109.0
O2 C8 O1 126.4(7)
O2 C8 C7 123.2(7)
O1 C8 C7 110.4(6)
C11 C16 C15 121.6(7)
C11 C16 H17 119.2
C15 C16 H17 119.2
O12 C18 O11 123.7(7)
O12 C18 C17 122.6(7)
O11 C18 C17 113.6(7)
C4 C3 C2 119.2(7)
C4 C3 H5 120.4
C2 C3 H5 120.4
C1 C6 C5 121.2(8)
C1 C6 H7 119.4
C5 C6 H7 119.4
C7 O3 H3 109.5
C8 O1 H1 109.5
C17 O13 H13 109.5
C18 O11 H11 109.5

loop_
_geom_bond_atom_site_label_1
_geom_bond_atom_site_label_2
_geom_bond_distance
C4 C3 1.377(12)
C4 C5 1.391(12)
C4 I1 2.095(8)
C14 C13 1.382(12)
C14 C15 1.399(11)
C14 I2 2.099(7)
C2 C1 1.390(11)
C2 C3 1.398(11)
C2 H4 0.9500
C13 C12 1.390(11)
C13 H15 0.9500
C11 C16 1.389(11)
C11 C12 1.394(11)
C11 C17 1.526(11)
C15 C16 1.391(10)
C15 H16 0.9500
C5 C6 1.392(12)
C5 H6 0.9500
C1 C6 1.381(12)
C1 C7 1.513(11)
C12 H14 0.9500
C17 O13 1.409(9)
C17 C18 1.512(11)
C17 H12 1.0000
C7 O3 1.427(9)
C7 C8 1.530(11)
C7 H2 1.0000
C8 O2 1.204(9)
C8 O1 1.315(10)
C16 H17 0.9500
C18 O12 1.221(10)
C18 O11 1.327(9)
C3 H5 0.9500
C6 H7 0.9500
O3 H3 0.8400
O1 H1 0.8400
O13 H13 0.8400
O11 H11 0.8400

loop_
_geom_torsion_atom_site_label_1
_geom_torsion_atom_site_label_2
_geom_torsion_atom_site_label_3
_geom_torsion_atom_site_label_4
_geom_torsion
C15 C14 C13 C12 1.9(14)
I2 C14 C13 C12 179.8(7)
C13 C14 C15 C16 -1.3(13)
I2 C14 C15 C16 -179.3(6)
C3 C4 C5 C6 -0.4(14)
I1 C4 C5 C6 -178.4(7)
C3 C2 C1 C6 1.4(13)
C3 C2 C1 C7 -178.5(8)
C14 C13 C12 C11 -1.2(14)
C16 C11 C12 C13 0.2(13)
C17 C11 C12 C13 -177.0(8)
C16 C11 C17 O13 -68.6(9)
C12 C11 C17 O13 108.6(9)
C16 C11 C17 C18 51.5(9)
C12 C11 C17 C18 -131.3(8)
C6 C1 C7 O3 -76.0(9)
C2 C1 C7 O3 103.9(9)
C6 C1 C7 C8 43.5(10)
C2 C1 C7 C8 -136.6(8)
O3 C7 C8 O2 9.1(11)
C1 C7 C8 O2 -113.1(8)
O3 C7 C8 O1 -171.2(6)
C1 C7 C8 O1 66.7(8)
C12 C11 C16 C15 0.4(12)
C17 C11 C16 C15 177.6(7)
C14 C15 C16 C11 0.2(12)
O13 C17 C18 O12 4.8(10)
C11 C17 C18 O12 -118.3(8)
O13 C17 C18 O11 -171.4(6)
C11 C17 C18 O11 65.5(8)
C5 C4 C3 C2 1.0(14)
I1 C4 C3 C2 178.9(7)
C1 C2 C3 C4 -1.5(14)
C2 C1 C6 C5 -0.9(13)
C7 C1 C6 C5 179.0(8)
C4 C5 C6 C1 0.4(14)
